data_8101289
loop_
_publ_author_name
'Lex, Johann'
'Griesbeck, Axel G.'
'Kramer, Wolfgang'

_publ_section_title
;
Crystal structure of (10bSR,11RS)-10b-hydroxy-11-phenyl-10b,11-dihydro-
isoindolo[2,1a]indol-6-one, C~21~H~15~NO~2~
;
_journal_issue 3
_journal_name_full 'Zeitschrift f\"ur Kristallographie - New Crystal Structures'
_journal_page_first 451
_journal_page_last 452
_journal_volume 215
_journal_year 2000
_chemical_formula_sum 'C21 H15 N O2'
_chemical_formula_weight 313.34
_chemical_melting_point 468.0(10)
_space_group_IT_number 14
_symmetry_cell_setting monoclinic
_symmetry_space_group_name_Hall '-P 2yn'
_symmetry_space_group_name_H-M 'P 1 21/n 1'
_cell_angle_alpha 90.00
_cell_angle_beta 97.16(1)
_cell_angle_gamma 90.00
_cell_formula_units_Z 4
_cell_length_a 11.496(1)
_cell_length_b 7.208(1)
_cell_length_c 19.394(1)
_cell_measurement_temperature 293(2)
_cell_volume 1594.5(3)
_diffrn_ambient_temperature 293(2)
_exptl_crystal_density_diffrn 1.305
_cod_depositor_comments
;
The following automatic conversions were performed:

'_chemical_melting_point' value '467-469' was changed to '468.0(10)'
- the average value was taken and precision was estimated.

Automatic conversion script
Id: cif_fix_values 1646 2011-03-28 12:23:43Z adriana 
;
_cod_original_sg_symbol_H-M 'P 21/n'
_cod_database_code 8101289

loop_
_symmetry_equiv_pos_as_xyz
'x, y, z'
'-x+1/2, y+1/2, -z+1/2'
'-x, -y, -z'
'x-1/2, -y-1/2, z-1/2'

loop_
_atom_site_label
_atom_site_type_symbol
_atom_site_fract_x
_atom_site_fract_y
_atom_site_fract_z
_atom_site_U_iso_or_equiv
_atom_site_adp_type
_atom_site_occupancy
_atom_site_symmetry_multiplicity
_atom_site_Wyckoff_symbol
_atom_site_calc_flag
_atom_site_refinement_flags
_atom_site_disorder_assembly
_atom_site_disorder_group
C1 C 0.25460(10) 0.34392(17) 0.27406(6) 0.0386(3) Uani 1 4 e d . . .
C2 C 0.14055(11) 0.29289(18) 0.28419(7) 0.0439(3) Uani 1 4 e d . . .
C3 C 0.11844(11) 0.20566(19) 0.34481(7) 0.0460(3) Uani 1 4 e d . . .
C4 C 0.20877(10) 0.16327(18) 0.39692(7) 0.0422(3) Uani 1 4 e d . . .
C4A C 0.32121(10) 0.21316(16) 0.38576(6) 0.0344(2) Uani 1 4 e d . . .
N5 N 0.42786(8) 0.18358(14) 0.42942(5) 0.0354(2) Uani 1 4 e d . . .
C6 C 0.45699(11) 0.21736(16) 0.49880(6) 0.0378(3) Uani 1 4 e d . . .
C6A C 0.58457(11) 0.25966(16) 0.50801(6) 0.0389(3) Uani 1 4 e d . . .
C7 C 0.65841(13) 0.2943(2) 0.56863(7) 0.0507(3) Uani 1 4 e d . . .
C8 C 0.77348(14) 0.3383(2) 0.56275(8) 0.0621(4) Uani 1 4 e d . . .
C9 C 0.81423(13) 0.3439(2) 0.49846(8) 0.0614(4) Uani 1 4 e d . . .
C10 C 0.74086(11) 0.3052(2) 0.43763(7) 0.0486(3) Uani 1 4 e d . . .
C10A C 0.62482(10) 0.26506(17) 0.44338(6) 0.0369(3) Uani 1 4 e d . . .
C10B C 0.52682(9) 0.21015(16) 0.38794(5) 0.0321(2) Uani 1 4 e d . . .
C11 C 0.47550(9) 0.35347(16) 0.33258(5) 0.0319(2) Uani 1 4 e d . . .
C11A C 0.34537(9) 0.30332(15) 0.32552(6) 0.0324(2) Uani 1 4 e d . . .
C12 C 0.53819(9) 0.35994(16) 0.26893(5) 0.0334(2) Uani 1 4 e d . . .
C13 C 0.62887(11) 0.4873(2) 0.26657(7) 0.0445(3) Uani 1 4 e d . . .
C14 C 0.69323(12) 0.4901(2) 0.21089(8) 0.0566(4) Uani 1 4 e d . . .
C15 C 0.66700(12) 0.3687(3) 0.15643(7) 0.0585(4) Uani 1 4 e d . . .
C16 C 0.57669(12) 0.2429(2) 0.15773(7) 0.0528(4) Uani 1 4 e d . . .
C17 C 0.51264(11) 0.23804(19) 0.21392(6) 0.0407(3) Uani 1 4 e d . . .
O1 O 0.38917(8) 0.21456(14) 0.54284(4) 0.0511(3) Uani 1 4 e d . . .
O2 O 0.54977(7) 0.04627(11) 0.35291(4) 0.0360(2) Uani 1 4 e d . . .
H1 H 0.2686(12) 0.407(2) 0.2310(7) 0.048(4) Uiso 1 4 e d . . .
H2 H 0.0744(13) 0.322(2) 0.2477(8) 0.056(4) Uiso 1 4 e d . . .
H3 H 0.0378(14) 0.168(2) 0.3510(8) 0.062(4) Uiso 1 4 e d . . .
H4 H 0.1960(12) 0.104(2) 0.4406(8) 0.053(4) Uiso 1 4 e d . . .
H7 H 0.6293(13) 0.287(2) 0.6134(8) 0.058(4) Uiso 1 4 e d . . .
H8 H 0.8242(16) 0.367(2) 0.6035(9) 0.075(5) Uiso 1 4 e d . . .
H9 H 0.8969(16) 0.376(3) 0.4940(9) 0.079(5) Uiso 1 4 e d . . .
H10 H 0.7698(13) 0.309(2) 0.3924(8) 0.054(4) Uiso 1 4 e d . . .
H11 H 0.4827(10) 0.4750(18) 0.3553(6) 0.031(3) Uiso 1 4 e d . . .
H13 H 0.6472(13) 0.577(2) 0.3067(8) 0.057(4) Uiso 1 4 e d . . .
H14 H 0.7585(15) 0.580(3) 0.2104(8) 0.069(5) Uiso 1 4 e d . . .
H15 H 0.7112(15) 0.371(3) 0.1169(9) 0.077(5) Uiso 1 4 e d . . .
H16 H 0.5565(14) 0.152(2) 0.1204(9) 0.064(5) Uiso 1 4 e d . . .
H17 H 0.4536(13) 0.148(2) 0.2158(7) 0.048(4) Uiso 1 4 e d . . .
H2O H 0.5725(14) -0.045(2) 0.3870(8) 0.065(5) Uiso 1 4 e d . . .

loop_
_atom_site_aniso_label
_atom_site_aniso_U_11
_atom_site_aniso_U_22
_atom_site_aniso_U_33
_atom_site_aniso_U_23
_atom_site_aniso_U_13
_atom_site_aniso_U_12
C1 0.0362(6) 0.0359(6) 0.0428(6) 0.0029(5) 0.0013(5) 0.0032(5)
C2 0.0333(6) 0.0413(7) 0.0552(7) -0.0041(6) -0.0026(5) 0.0033(5)
C3 0.0295(6) 0.0448(7) 0.0642(8) -0.0061(6) 0.0086(6) -0.0025(5)
C4 0.0372(6) 0.0423(7) 0.0496(7) 0.0022(5) 0.0153(5) -0.0015(5)
C4A 0.0318(5) 0.0345(6) 0.0376(6) 0.0004(4) 0.0066(4) 0.0027(4)
N5 0.0332(5) 0.0426(5) 0.0316(5) 0.0028(4) 0.0088(4) 0.0030(4)
C6 0.0469(6) 0.0372(6) 0.0306(5) 0.0052(4) 0.0095(5) 0.0139(5)
C6A 0.0467(7) 0.0370(6) 0.0322(6) -0.0025(5) 0.0016(5) 0.0114(5)
C7 0.0626(9) 0.0529(8) 0.0339(6) -0.0085(6) -0.0045(6) 0.0184(7)
C8 0.0626(9) 0.0674(10) 0.0494(8) -0.0159(7) -0.0203(7) 0.0070(8)
C9 0.0445(8) 0.0735(11) 0.0618(9) -0.0072(8) -0.0105(7) -0.0057(7)
C10 0.0379(6) 0.0627(9) 0.0439(7) -0.0033(6) -0.0004(5) -0.0038(6)
C10A 0.0367(6) 0.0406(6) 0.0323(5) -0.0025(5) -0.0004(4) 0.0038(5)
C10B 0.0305(5) 0.0381(6) 0.0284(5) -0.0014(4) 0.0066(4) 0.0004(4)
C11 0.0298(5) 0.0327(6) 0.0331(5) -0.0003(4) 0.0037(4) -0.0011(4)
C11A 0.0302(5) 0.0311(5) 0.0365(5) 0.0000(4) 0.0059(4) 0.0010(4)
C12 0.0286(5) 0.0383(6) 0.0330(5) 0.0073(4) 0.0025(4) 0.0004(4)
C13 0.0356(6) 0.0518(8) 0.0454(7) 0.0075(6) 0.0029(5) -0.0085(5)
C14 0.0373(7) 0.0770(10) 0.0565(8) 0.0161(8) 0.0098(6) -0.0123(7)
C15 0.0396(7) 0.0935(12) 0.0451(7) 0.0155(8) 0.0156(6) 0.0034(7)
C16 0.0480(8) 0.0752(10) 0.0356(6) -0.0018(6) 0.0069(6) 0.0037(7)
C17 0.0368(6) 0.0497(7) 0.0354(6) 0.0025(5) 0.0041(5) -0.0040(5)
O1 0.0574(6) 0.0627(6) 0.0368(4) 0.0119(4) 0.0199(4) 0.0229(5)
O2 0.0405(4) 0.0380(4) 0.0297(4) -0.0007(3) 0.0051(3) 0.0058(3)

loop_
_geom_bond_atom_site_label_1
_geom_bond_atom_site_label_2
_geom_bond_distance
_geom_bond_site_symmetry_2
_geom_bond_publ_flag
C1 C11A 1.3825(16) . ?
C1 C2 1.3990(17) . ?
C2 C3 1.3845(19) . ?
C3 C4 1.3898(19) . ?
C4 C4A 1.3845(16) . ?
C4A C11A 1.3946(15) . ?
C4A N5 1.4166(15) . ?
N5 C6 1.3673(15) . ?
N5 C10B 1.4854(13) . ?
C6 O1 1.2263(14) . ?
C6 C6A 1.4868(18) . ?
C6A C7 1.3845(18) . ?
C6A C10A 1.3896(16) . ?
C7 C8 1.379(2) . ?
C8 C9 1.386(2) . ?
C9 C10 1.3904(19) . ?
C10 C10A 1.3830(17) . ?
C10A C10B 1.5100(16) . ?
C10B O2 1.4040(13) . ?
C10B C11 1.5524(15) . ?
C11 C12 1.5057(15) . ?
C11 C11A 1.5284(15) . ?
C12 C13 1.3939(16) . ?
C12 C17 1.3849(17) . ?
C13 C14 1.3832(19) . ?
C14 C15 1.376(2) . ?
C15 C16 1.381(2) . ?
C16 C17 1.3896(17) . ?
